data_4108847
loop_
_publ_author_name
'Daniel P. Harrison'
'Kevin D. Welch'
'Adam C. Nichols-Nielander'
'Michal Sabat'
'William H. Myers'
'W. Dean Harman'

_publ_section_title
;
 Efficient Synthesis of an \h2-Pyridine Complex and a Preliminary
 Investigation of the Bound Heterocycle's Reactivity
;
_journal_name_full 'Journal of the American Chemical Society'
_journal_page_first 16844
_journal_page_last 16845
_journal_paper_doi 10.1021/ja807521d
_journal_volume 130
_journal_year 2008
_chemical_formula_sum 'C18 H28 B2 Cl3 N8 O P W'
_chemical_formula_weight 715.27
_chemical_name_systematic
; 
 ? 
;
_space_group_IT_number 14
_symmetry_cell_setting monoclinic
_symmetry_space_group_name_Hall '-P 2yn'
_symmetry_space_group_name_H-M 'P 1 21/n 1'
_atom_sites_solution_hydrogens geom
_atom_sites_solution_primary direct
_atom_sites_solution_secondary difmap
_audit_creation_method SHELXL-97
_cell_angle_alpha 90.00
_cell_angle_beta 99.8490(10)
_cell_angle_gamma 90.00
_cell_formula_units_Z 4
_cell_length_a 10.2830(6)
_cell_length_b 10.4018(6)
_cell_length_c 26.9845(15)
_cell_measurement_reflns_used 8545
_cell_measurement_temperature 273(2)
_cell_measurement_theta_max 31.833
_cell_measurement_theta_min 2.486
_cell_volume 2843.8(3)
_computing_cell_refinement 'Bruker SMART'
_computing_data_collection 'Bruker SMART'
_computing_data_reduction 'Bruker SAINT'
_computing_molecular_graphics 'Bruker SHELXTL'
_computing_publication_material 'Bruker SHELXTL'
_computing_structure_refinement 'SHELXL-97 (Sheldrick, 1997)'
_computing_structure_solution 'SHELXS-97 (Sheldrick, 1990)'
_diffrn_ambient_temperature 273(2)
_diffrn_measured_fraction_theta_full 0.991
_diffrn_measured_fraction_theta_max 0.991
_diffrn_measurement_device_type 'CCD area detector'
_diffrn_measurement_method 'phi and omega scans'
_diffrn_radiation_monochromator graphite
_diffrn_radiation_source 'fine-focus sealed tube'
_diffrn_radiation_type MoK\a
_diffrn_radiation_wavelength 0.71073
_diffrn_reflns_av_R_equivalents 0.0412
_diffrn_reflns_av_sigmaI/netI 0.0410
_diffrn_reflns_limit_h_max 15
_diffrn_reflns_limit_h_min -15
_diffrn_reflns_limit_k_max 15
_diffrn_reflns_limit_k_min -15
_diffrn_reflns_limit_l_max 40
_diffrn_reflns_limit_l_min -40
_diffrn_reflns_number 37033
_diffrn_reflns_theta_full 32.55
_diffrn_reflns_theta_max 32.55
_diffrn_reflns_theta_min 2.02
_exptl_absorpt_coefficient_mu 4.427
_exptl_absorpt_correction_T_max 0.801925
_exptl_absorpt_correction_T_min 0.495379
_exptl_absorpt_correction_type empiricl
_exptl_absorpt_process_details 'Bruker SADABS  '
_exptl_crystal_colour needle
_exptl_crystal_density_diffrn 1.671
_exptl_crystal_density_meas 0
_exptl_crystal_description orange
_exptl_crystal_F_000 1400
_exptl_crystal_size_max 0.28
_exptl_crystal_size_mid 0.08
_exptl_crystal_size_min 0.07
_refine_diff_density_max 2.327
_refine_diff_density_min -0.605
_refine_diff_density_rms 0.131
_refine_ls_extinction_coef none
_refine_ls_extinction_method none
_refine_ls_goodness_of_fit_ref 0.916
_refine_ls_hydrogen_treatment mixed
_refine_ls_matrix_type full
_refine_ls_number_parameters 393
_refine_ls_number_reflns 10249
_refine_ls_number_restraints 0
_refine_ls_restrained_S_all 0.916
_refine_ls_R_factor_all 0.0569
_refine_ls_R_factor_gt 0.0398
_refine_ls_shift/su_max 0.001
_refine_ls_shift/su_mean 0.000
_refine_ls_structure_factor_coef Fsqd
_refine_ls_weighting_details 'calc w=1/[\s^2^(Fo^2^)+(0.0527P)^2^+0.0000P] where P=(Fo^2^+2Fc^2^)/3'
_refine_ls_weighting_scheme calc
_refine_ls_wR_factor_gt 0.0895
_refine_ls_wR_factor_ref 0.0941
_reflns_number_gt 7235
_reflns_number_total 10249
_reflns_threshold_expression >2sigma(I)
_cod_data_source_file ja807521d_si_002.cif
_cod_data_source_block C18H28B2N8POCl3W
_cod_database_code 4108847

loop_
_symmetry_equiv_pos_as_xyz
'x, y, z'
'-x+1/2, y+1/2, -z+1/2'
'-x, -y, -z'
'x-1/2, -y-1/2, z-1/2'

loop_
_atom_site_label
_atom_site_type_symbol
_atom_site_fract_x
_atom_site_fract_y
_atom_site_fract_z
_atom_site_U_iso_or_equiv
_atom_site_adp_type
_atom_site_occupancy
_atom_site_symmetry_multiplicity
_atom_site_calc_flag
_atom_site_refinement_flags
W W 0.541565(12) 0.905266(13) 0.141910(5) 0.03969(5) Uani 1 1 d .
P1 P 0.57911(13) 0.67364(11) 0.12076(5) 0.0669(3) Uani 1 1 d .
Cl1 Cl 0.7604(3) 0.7340(2) 0.89816(9) 0.1595(10) Uani 1 1 d .
Cl2 Cl 0.8863(3) 0.4960(2) 0.89578(11) 0.1698(10) Uani 1 1 d .
Cl3 Cl 0.8246(3) 0.5847(3) 0.98790(10) 0.1660(11) Uani 1 1 d .
O1 O 0.8309(3) 0.9476(4) 0.17301(14) 0.0805(10) Uani 1 1 d .
N1 N 0.7078(4) 1.1370(4) 0.06414(14) 0.0722(11) Uani 1 1 d .
N2 N 0.3235(3) 0.8733(3) 0.12606(12) 0.0510(7) Uani 1 1 d .
N3 N 0.2490(3) 0.9039(3) 0.16208(14) 0.0549(8) Uani 1 1 d .
N4 N 0.4882(3) 1.0751(3) 0.18376(12) 0.0468(7) Uani 1 1 d .
N5 N 0.3919(3) 1.0692(3) 0.21240(13) 0.0537(8) Uani 1 1 d .
N6 N 0.5262(3) 0.8255(3) 0.21531(11) 0.0514(7) Uani 1 1 d .
N7 N 0.4169(3) 0.8429(4) 0.23701(12) 0.0572(8) Uani 1 1 d .
N8 N 0.7135(3) 0.9306(3) 0.15919(11) 0.0464(7) Uani 1 1 d .
C2 C 0.5899(5) 1.1445(5) 0.07598(16) 0.0650(11) Uani 1 1 d .
C3 C 0.5029(4) 1.0413(4) 0.07742(15) 0.0552(9) Uani 1 1 d .
C4 C 0.5427(5) 0.9165(5) 0.05920(15) 0.0587(10) Uani 1 1 d .
C5 C 0.6695(5) 0.9160(6) 0.04305(18) 0.0703(13) Uani 1 1 d .
C6 C 0.7472(5) 1.0204(6) 0.04752(17) 0.0759(14) Uani 1 1 d .
H6 H 0.8309 1.0138 0.0391 0.091 Uiso 1 1 calc R
C7 C 0.1208(5) 0.8905(5) 0.1419(3) 0.0736(14) Uani 1 1 d .
C8 C 0.1105(5) 0.8518(7) 0.0936(3) 0.0842(17) Uani 1 1 d .
C9 C 0.2376(5) 0.8419(5) 0.08498(18) 0.0675(11) Uani 1 1 d .
C10 C 0.3988(5) 1.1756(5) 0.24165(18) 0.0675(12) Uani 1 1 d .
C11 C 0.4980(5) 1.2514(5) 0.23133(18) 0.0700(13) Uani 1 1 d .
C12 C 0.5528(5) 1.1861(4) 0.19515(16) 0.0574(10) Uani 1 1 d .
C13 C 0.4400(6) 0.7870(5) 0.28344(18) 0.0765(14) Uani 1 1 d .
C14 C 0.5617(7) 0.7348(6) 0.29211(19) 0.0902(17) Uani 1 1 d .
C15 C 0.6132(5) 0.7606(5) 0.24853(17) 0.0676(12) Uani 1 1 d .
C16 C 0.5195(9) 0.6106(7) 0.0579(3) 0.094(2) Uani 1 1 d .
C17 C 0.7520(6) 0.6327(6) 0.1301(3) 0.113(2) Uani 1 1 d .
H17A H 0.7622 0.5475 0.1176 0.170 Uiso 1 1 calc R
H17B H 0.7879 0.6359 0.1653 0.170 Uiso 1 1 calc R
H17C H 0.7979 0.6929 0.1123 0.170 Uiso 1 1 calc R
C18 C 0.5068(9) 0.5544(6) 0.1578(3) 0.127(3) Uani 1 1 d .
H18A H 0.4735 0.4835 0.1366 0.190 Uiso 1 1 calc R
H18B H 0.4358 0.5930 0.1714 0.190 Uiso 1 1 calc R
H18C H 0.5730 0.5242 0.1847 0.190 Uiso 1 1 calc R
C19 C 0.8737(7) 0.6306(7) 0.9325(3) 0.0935(18) Uani 1 1 d .
B1 B 0.7986(10) 1.2590(9) 0.0636(3) 0.106(3) Uani 1 1 d .
B2 B 0.3128(5) 0.9442(5) 0.21493(19) 0.0584(11) Uani 1 1 d .
H1B2 H 0.837(7) 1.263(6) 0.028(3) 0.14(2) Uiso 1 1 d .
H1B1 H 0.772(7) 1.345(9) 0.087(3) 0.16(3) Uiso 1 1 d .
H1B3 H 0.915(8) 1.214(7) 0.101(3) 0.17(3) Uiso 1 1 d .
H2 H 0.565(3) 1.222(3) 0.0868(11) 0.025(8) Uiso 1 1 d .
H2B H 0.241(4) 0.957(4) 0.2371(15) 0.061(11) Uiso 1 1 d .
H3 H 0.416(4) 1.058(4) 0.0744(13) 0.044(10) Uiso 1 1 d .
H4 H 0.475(5) 0.876(5) 0.0404(18) 0.079(15) Uiso 1 1 d .
H5 H 0.687(5) 0.840(6) 0.024(2) 0.098(18) Uiso 1 1 d .
H7 H 0.080(7) 0.906(5) 0.164(2) 0.09(2) Uiso 1 1 d .
H8 H 0.059(8) 0.841(8) 0.070(3) 0.14(3) Uiso 1 1 d .
H9 H 0.264(4) 0.814(4) 0.0556(16) 0.064(13) Uiso 1 1 d .
H10 H 0.338(5) 1.175(5) 0.2671(18) 0.086(15) Uiso 1 1 d .
H11 H 0.529(5) 1.314(5) 0.2500(17) 0.077(15) Uiso 1 1 d .
H12 H 0.631(4) 1.203(3) 0.1782(13) 0.044(10) Uiso 1 1 d .
H13 H 0.384(4) 0.799(4) 0.3071(16) 0.068(13) Uiso 1 1 d .
H14 H 0.613(5) 0.662(6) 0.3225(19) 0.099(16) Uiso 1 1 d .
H15 H 0.679(4) 0.743(4) 0.2378(16) 0.059(13) Uiso 1 1 d .
H16A H 0.430(6) 0.622(5) 0.053(2) 0.09(2) Uiso 1 1 d .
H16B H 0.539(5) 0.519(6) 0.0574(19) 0.097(18) Uiso 1 1 d .
H16C H 0.537(5) 0.667(5) 0.0295(19) 0.087(18) Uiso 1 1 d .
H19 H 0.941(6) 0.677(7) 0.933(2) 0.11(2) Uiso 1 1 d .

loop_
_atom_site_aniso_label
_atom_site_aniso_U_11
_atom_site_aniso_U_22
_atom_site_aniso_U_33
_atom_site_aniso_U_23
_atom_site_aniso_U_13
_atom_site_aniso_U_12
W 0.03382(7) 0.04393(8) 0.04214(8) -0.00039(6) 0.00880(5) 0.00034(6)
P1 0.0744(8) 0.0504(6) 0.0751(7) -0.0139(5) 0.0101(6) 0.0029(5)
Cl1 0.167(2) 0.158(2) 0.164(2) 0.0350(16) 0.0573(17) 0.0826(17)
Cl2 0.172(2) 0.1231(17) 0.214(2) -0.0432(17) 0.0304(18) 0.0251(15)
Cl3 0.139(2) 0.229(3) 0.1442(19) 0.0550(17) 0.0632(16) 0.0194(16)
O1 0.0358(16) 0.094(2) 0.109(3) 0.014(2) 0.0040(16) -0.0069(16)
N1 0.076(3) 0.084(3) 0.057(2) 0.0173(19) 0.0119(19) -0.022(2)
N2 0.0374(16) 0.0600(19) 0.0556(17) -0.0006(14) 0.0075(13) -0.0040(13)
N3 0.0383(16) 0.0587(19) 0.071(2) 0.0059(15) 0.0178(15) -0.0027(14)
N4 0.0419(16) 0.0480(17) 0.0519(16) -0.0015(13) 0.0115(13) 0.0008(12)
N5 0.0514(19) 0.0538(19) 0.0596(19) -0.0044(14) 0.0201(15) 0.0070(14)
N6 0.0557(19) 0.0496(18) 0.0501(16) 0.0077(13) 0.0123(14) 0.0024(14)
N7 0.057(2) 0.065(2) 0.0544(18) 0.0102(16) 0.0224(15) -0.0014(17)
N8 0.0371(15) 0.0515(17) 0.0506(16) 0.0031(12) 0.0079(13) 0.0018(12)
C2 0.083(3) 0.061(3) 0.054(2) 0.013(2) 0.018(2) 0.005(2)
C3 0.045(2) 0.065(2) 0.055(2) 0.0123(19) 0.0080(17) 0.0003(19)
C4 0.052(2) 0.081(3) 0.0435(19) -0.0007(19) 0.0081(17) -0.001(2)
C5 0.072(3) 0.091(4) 0.052(2) 0.004(2) 0.023(2) 0.011(3)
C6 0.061(3) 0.107(4) 0.065(3) 0.021(3) 0.023(2) 0.006(3)
C7 0.039(2) 0.085(4) 0.099(4) 0.014(3) 0.017(3) -0.004(2)
C8 0.044(3) 0.105(4) 0.097(4) 0.008(3) -0.009(3) -0.015(3)
C9 0.051(3) 0.079(3) 0.069(3) 0.000(2) 0.002(2) -0.012(2)
C10 0.071(3) 0.067(3) 0.068(3) -0.009(2) 0.021(2) 0.015(2)
C11 0.084(3) 0.052(2) 0.073(3) -0.020(2) 0.010(2) 0.002(2)
C12 0.060(3) 0.051(2) 0.060(2) -0.0026(18) 0.0090(19) -0.0025(18)
C13 0.084(4) 0.093(4) 0.057(2) 0.014(2) 0.025(2) 0.001(3)
C14 0.106(5) 0.101(4) 0.063(3) 0.027(3) 0.015(3) 0.010(3)
C15 0.066(3) 0.076(3) 0.060(2) 0.016(2) 0.008(2) 0.020(2)
C16 0.108(6) 0.073(4) 0.098(5) -0.037(4) 0.005(4) 0.002(4)
C17 0.091(4) 0.088(4) 0.154(6) -0.043(4) 0.001(4) 0.032(3)
C18 0.203(8) 0.059(3) 0.119(5) -0.003(3) 0.027(5) -0.031(4)
C19 0.076(4) 0.093(4) 0.120(5) 0.003(4) 0.041(4) -0.001(3)
B1 0.129(7) 0.105(6) 0.092(5) -0.011(4) 0.040(5) -0.058(5)
B2 0.051(3) 0.066(3) 0.063(3) 0.004(2) 0.025(2) 0.003(2)

loop_
_atom_type_symbol
_atom_type_description
_atom_type_scat_dispersion_real
_atom_type_scat_dispersion_imag
_atom_type_scat_source
C C 0.0033 0.0016 'International Tables Vol C Tables 4.2.6.8 and 6.1.1.4'
H H 0.0000 0.0000 'International Tables Vol C Tables 4.2.6.8 and 6.1.1.4'
B B 0.0013 0.0007 'International Tables Vol C Tables 4.2.6.8 and 6.1.1.4'
N N 0.0061 0.0033 'International Tables Vol C Tables 4.2.6.8 and 6.1.1.4'
O O 0.0106 0.0060 'International Tables Vol C Tables 4.2.6.8 and 6.1.1.4'
P P 0.1023 0.0942 'International Tables Vol C Tables 4.2.6.8 and 6.1.1.4'
Cl Cl 0.1484 0.1585 'International Tables Vol C Tables 4.2.6.8 and 6.1.1.4'
W W -0.8490 6.8722 'International Tables Vol C Tables 4.2.6.8 and 6.1.1.4'

loop_
_geom_angle_atom_site_label_1
_geom_angle_atom_site_label_2
_geom_angle_atom_site_label_3
_geom_angle
N8 W N6 92.39(13)
N8 W N4 94.04(13)
N6 W N4 77.13(11)
N8 W C3 98.52(15)
N6 W C3 157.27(15)
N4 W C3 82.24(14)
N8 W N2 175.81(12)
N6 W N2 83.73(12)
N4 W N2 83.58(12)
C3 W N2 84.59(14)
N8 W C4 94.58(15)
N6 W C4 160.20(15)
N4 W C4 120.72(14)
C3 W C4 38.48(16)
N2 W C4 89.60(15)
N8 W P1 90.98(10)
N6 W P1 83.09(9)
N4 W P1 159.76(8)
C3 W P1 116.39(12)
N2 W P1 90.12(9)
C4 W P1 78.28(12)
C16 P1 C17 102.2(4)
C16 P1 C18 99.2(4)
C17 P1 C18 104.3(4)
C16 P1 W 120.9(3)
C17 P1 W 112.3(2)
C18 P1 W 115.6(3)
C2 N1 C6 117.9(5)
C2 N1 B1 122.0(6)
C6 N1 B1 119.8(5)
C9 N2 N3 105.9(4)
C9 N2 W 134.1(3)
N3 N2 W 119.6(2)
C7 N3 N2 108.4(4)
C7 N3 B2 130.1(4)
N2 N3 B2 121.5(3)
C12 N4 N5 106.8(3)
C12 N4 W 130.3(3)
N5 N4 W 121.5(2)
C10 N5 N4 108.9(4)
C10 N5 B2 129.8(4)
N4 N5 B2 120.3(3)
C15 N6 N7 106.5(3)
C15 N6 W 131.2(3)
N7 N6 W 122.2(2)
C13 N7 N6 108.1(4)
C13 N7 B2 130.1(4)
N6 N7 B2 119.4(3)
O1 N8 W 177.4(3)
N1 C2 C3 125.7(5)
C2 C3 C4 116.9(4)
C2 C3 W 118.6(3)
C4 C3 W 71.2(2)
C5 C4 C3 114.9(4)
C5 C4 W 117.4(3)
C3 C4 W 70.3(2)
C6 C5 C4 121.6(5)
C5 C6 N1 122.6(5)
N3 C7 C8 109.4(5)
C7 C8 C9 105.4(5)
N2 C9 C8 110.9(5)
C11 C10 N5 108.8(4)
C10 C11 C12 105.7(4)
N4 C12 C11 109.8(4)
C14 C13 N7 110.0(4)
C13 C14 C15 104.6(4)
N6 C15 C14 110.8(5)
Cl3 C19 Cl1 111.5(4)
Cl3 C19 Cl2 109.5(4)
Cl1 C19 Cl2 107.7(4)
N3 B2 N5 109.7(4)
N3 B2 N7 109.4(4)
N5 B2 N7 104.9(4)

loop_
_geom_bond_atom_site_label_1
_geom_bond_atom_site_label_2
_geom_bond_distance
W N8 1.769(3)
W N6 2.178(3)
W N4 2.216(3)
W C3 2.225(4)
W N2 2.234(3)
W C4 2.237(4)
W P1 2.5209(11)
P1 C16 1.824(6)
P1 C17 1.803(6)
P1 C18 1.828(7)
Cl1 C19 1.734(7)
Cl2 C19 1.734(7)
Cl3 C19 1.724(7)
O1 N8 1.215(4)
N1 C2 1.308(6)
N1 C6 1.378(7)
N1 B1 1.577(8)
N2 C9 1.335(5)
N2 N3 1.374(4)
N3 C7 1.344(6)
N3 B2 1.523(6)
N4 C12 1.341(5)
N4 N5 1.358(4)
N5 C10 1.354(5)
N5 B2 1.541(6)
N6 C15 1.336(5)
N6 N7 1.365(4)
N7 C13 1.364(6)
N7 B2 1.547(6)
C2 C3 1.402(7)
C3 C4 1.471(6)
C4 C5 1.444(7)
C5 C6 1.341(7)
C7 C8 1.352(9)
C8 C9 1.370(7)
C10 C11 1.355(7)
C11 C12 1.386(6)
C13 C14 1.347(8)
C14 C15 1.396(7)
